data_4083913
loop_
_publ_author_name
'Chadwick, F. Mark'
'Cooper, Robert T.'
'Ashley, Andrew E.'
'Buffet, Jean-Charles'
'O&#x2019;Hare, Dermot M.'

_publ_section_title
;
 Early Transition Metal Permethylpentalene Complexes for the
 Polymerization of Ethylene
;
_journal_issue 14
_journal_name_full Organometallics
_journal_page_first 3775
_journal_paper_doi 10.1021/om5004754
_journal_volume 33
_journal_year 2014
_chemical_compound_source SYN
_chemical_formula_moiety 'C24 H28 Hf1'
_chemical_formula_sum 'C24 H28 Hf'
_chemical_formula_weight 494.98
_chemical_melting_point ?
_space_group_IT_number 2
_symmetry_cell_setting triclinic
_symmetry_space_group_name_Hall '-P 1'
_symmetry_space_group_name_H-M 'P -1'
_atom_sites_solution_hydrogens difmap
_atom_sites_solution_primary direct
_audit_creation_date 13-06-06
_audit_creation_method CRYSTALS_ver_14.40
_cell_angle_alpha 75.8512(11)
_cell_angle_beta 86.5774(10)
_cell_angle_gamma 62.3409(12)
_cell_formula_units_Z 2
_cell_length_a 8.7793(2)
_cell_length_b 8.8597(2)
_cell_length_c 14.3991(4)
_cell_measurement_reflns_used 3603
_cell_measurement_temperature 150
_cell_measurement_theta_max 27
_cell_measurement_theta_min 5
_cell_volume 960.02(4)
_computing_cell_refinement 'DENZO/SCALEPACK (Otwinowski & Minor, 1997)'
_computing_data_collection 'COLLECT (Nonius, 2001).'
_computing_data_reduction 'DENZO/SCALEPACK (Otwinowski & Minor, 1997)'
_computing_molecular_graphics 'CAMERON (Watkin et al., 1996)'
_computing_publication_material 'CRYSTALS (Betteridge et al., 2003)'
_computing_structure_refinement 'CRYSTALS (Betteridge et al., 2003)'
_computing_structure_solution 'SIR92 (Altomare et al., 1994)'
_diffrn_ambient_pressure 101
_diffrn_ambient_temperature 150
_diffrn_measured_fraction_theta_full 0.989
_diffrn_measured_fraction_theta_max 0.986
_diffrn_measurement_device Area
_diffrn_measurement_device_type 'Nonius KappaCCD'
_diffrn_measurement_method \w
_diffrn_radiation_monochromator graphite
_diffrn_radiation_type 'Mo K\a'
_diffrn_radiation_wavelength 0.71073
_diffrn_reflns_av_R_equivalents 0.024
_diffrn_reflns_limit_h_max 11
_diffrn_reflns_limit_h_min -10
_diffrn_reflns_limit_k_max 10
_diffrn_reflns_limit_k_min -11
_diffrn_reflns_limit_l_max 18
_diffrn_reflns_limit_l_min -18
_diffrn_reflns_number 12329
_diffrn_reflns_theta_full 26.642
_diffrn_reflns_theta_max 27.466
_diffrn_reflns_theta_min 5.199
_diffrn_standards_number 0
_exptl_absorpt_coefficient_mu 5.436
_exptl_absorpt_correction_T_max 0.76
_exptl_absorpt_correction_T_min 0.58
_exptl_absorpt_correction_type multi-scan
_exptl_absorpt_process_details 'DENZO/SCALEPACK (Otwinowski & Minor, 1997)'
_exptl_crystal_colour colourless
_exptl_crystal_density_diffrn 1.712
_exptl_crystal_density_meas ?
_exptl_crystal_density_method 'not measured'
_exptl_crystal_description shard
_exptl_crystal_F_000 488
_exptl_crystal_size_max 0.100
_exptl_crystal_size_mid 0.100
_exptl_crystal_size_min 0.050
_refine_diff_density_max 1.49
_refine_diff_density_min -1.36
_refine_ls_extinction_coef 52(4)
_refine_ls_extinction_method 'Larson (1970), Equation 22'
_refine_ls_goodness_of_fit_ref 0.9031
_refine_ls_hydrogen_treatment constr
_refine_ls_matrix_type full
_refine_ls_number_parameters 227
_refine_ls_number_reflns 4342
_refine_ls_number_restraints 0
_refine_ls_R_factor_all 0.0291
_refine_ls_R_factor_gt 0.0259
_refine_ls_shift/su_max 0.0014795
_refine_ls_shift/su_mean 0.0000151
_refine_ls_structure_factor_coef Fsqd
_refine_ls_weighting_details
;
 Method, part 1, Chebychev polynomial, (Watkin, 1994, Prince, 1982) 
 [weight] = 1.0/[A~0~*T~0~(x)+A~1~*T~1~(x) ... +A~n-1~]*T~n-1~(x)] 
 where A~i~ are the Chebychev coefficients listed below and x= Fcalc/Fmax 
 Method = Robust Weighting (Prince, 1982) 
 W = [weight] * [1-(deltaF/6*sigmaF)^2^]^2^ 
 A~i~ are: 
 15.9 22.5 11.4 3.34 
;
_refine_ls_weighting_scheme calc
_refine_ls_wR_factor_all 0.0657
_refine_ls_wR_factor_gt 0.0621
_refine_ls_wR_factor_ref 0.0657
_reflns_limit_h_max 11
_reflns_limit_h_min -11
_reflns_limit_k_max 11
_reflns_limit_k_min -10
_reflns_limit_l_max 18
_reflns_limit_l_min 0
_reflns_number_gt 4025
_reflns_number_total 4342
_reflns_threshold_expression I>2.0\s(I)
_oxford_diffrn_Wilson_B_factor 1.49
_oxford_diffrn_Wilson_scale 8.12
_oxford_refine_ls_r_factor_ref 0.0291
_oxford_refine_ls_scale 0.3636(5)
_oxford_reflns_number_all 4342
_oxford_reflns_threshold_expression_ref I>0.0\s(I)
_oxford_structure_analysis_title '170fmc13 At 9:32 on 6/ 6'
_cod_data_source_file om5004754_si_001.cif
_cod_data_source_block 2Hf
_cod_depositor_comments
;
The following automatic conversions were performed:

'_chemical_melting_point' value 'not measured' was changed to '?' -
the value is undefined or not given.

Automatic conversion script
Id: cif_fix_values 2281 2013-09-26 08:29:07Z andrius 

 Adding full bibliography for 4083908--4083915.cif.

The following automatic conversions were performed:

'_exptl_crystal_density_meas' value 'not measured' was changed to '?'
- the value is perceived as not measured.

Automatic conversion script
Id: cif_fix_values 3008 2015-01-20 13:52:24Z robertas 
;
_cod_original_sg_symbol_H-M 'P -1 '
_cod_original_formula_sum 'C24 H28 Hf1'
_cod_database_code 4083913

loop_
_symmetry_equiv_pos_as_xyz
x,y,z
-x,-y,-z

loop_
_atom_site_label
_atom_site_type_symbol
_atom_site_fract_x
_atom_site_fract_y
_atom_site_fract_z
_atom_site_U_iso_or_equiv
_atom_site_occupancy
_atom_site_adp_type
_atom_site_refinement_flags_posn
Hf1 Hf 0.815531(18) 0.146934(19) 0.248874(11) 0.0192 1.0000 Uani .
C1 C 0.5903(5) 0.1766(6) 0.1311(3) 0.0275 1.0000 Uani .
C2 C 0.6851(6) 0.2505(6) 0.0727(3) 0.0321 1.0000 Uani .
C3 C 0.6909(5) 0.3860(6) 0.1071(3) 0.0312 1.0000 Uani .
C4 C 0.5858(5) 0.4056(5) 0.1884(3) 0.0246 1.0000 Uani .
C5 C 0.6130(5) 0.4289(5) 0.2811(3) 0.0247 1.0000 Uani .
C6 C 0.5709(5) 0.3115(5) 0.3513(3) 0.0235 1.0000 Uani .
C7 C 0.5219(5) 0.2127(5) 0.3077(3) 0.0209 1.0000 Uani .
C8 C 0.5297(5) 0.2701(5) 0.2054(3) 0.0223 1.0000 Uani .
C9 C 0.5432(6) 0.0448(6) 0.1111(3) 0.0358 1.0000 Uani .
C10 C 0.7619(8) 0.2003(8) -0.0188(4) 0.0498 1.0000 Uani .
C11 C 0.7603(8) 0.5086(8) 0.0541(4) 0.0499 1.0000 Uani .
C12 C 0.6442(6) 0.5719(6) 0.2998(4) 0.0381 1.0000 Uani .
C13 C 0.5719(6) 0.2964(7) 0.4574(3) 0.0338 1.0000 Uani .
C14 C 0.4506(5) 0.0935(6) 0.3606(3) 0.0268 1.0000 Uani .
C15 C 1.0274(6) 0.2569(7) 0.2472(5) 0.0499 1.0000 Uani .
C16 C 1.1033(7) 0.1197(11) 0.2032(5) 0.0576 1.0000 Uani .
C17 C 1.1341(7) -0.0309(8) 0.2699(9) 0.0785 1.0000 Uani .
C18 C 1.0798(9) 0.0087(11) 0.3563(6) 0.0717 1.0000 Uani .
C19 C 1.0160(7) 0.1875(11) 0.3422(5) 0.0592 1.0000 Uani .
C20 C 0.8351(5) -0.1459(5) 0.2893(3) 0.0239 1.0000 Uani .
C21 C 0.9533(6) -0.2450(6) 0.2262(4) 0.0353 1.0000 Uani .
C22 C 1.0890(7) -0.3862(7) 0.2804(6) 0.0519 1.0000 Uani .
C23 C 1.0593(7) -0.3871(7) 0.3791(5) 0.0530 1.0000 Uani .
C24 C 0.9059(6) -0.2468(6) 0.3850(4) 0.0354 1.0000 Uani .
H91 H 0.4940 -0.0024 0.1667 0.0519 1.0000 Uiso R
H93 H 0.6398 -0.0517 0.0940 0.0512 1.0000 Uiso R
H92 H 0.4580 0.0985 0.0590 0.0517 1.0000 Uiso R
H101 H 0.8626 0.2139 -0.0292 0.0732 1.0000 Uiso R
H103 H 0.7936 0.0814 -0.0178 0.0733 1.0000 Uiso R
H102 H 0.6829 0.2752 -0.0734 0.0733 1.0000 Uiso R
H111 H 0.7702 0.5755 0.0942 0.0723 1.0000 Uiso R
H112 H 0.8719 0.4411 0.0329 0.0721 1.0000 Uiso R
H113 H 0.6861 0.5855 -0.0015 0.0723 1.0000 Uiso R
H121 H 0.7122 0.5286 0.3594 0.0573 1.0000 Uiso R
H122 H 0.7042 0.6065 0.2490 0.0569 1.0000 Uiso R
H123 H 0.5354 0.6727 0.3043 0.0573 1.0000 Uiso R
H131 H 0.6144 0.1740 0.4920 0.0495 1.0000 Uiso R
H132 H 0.6441 0.3399 0.4759 0.0491 1.0000 Uiso R
H133 H 0.4582 0.3609 0.4760 0.0497 1.0000 Uiso R
H142 H 0.4276 0.0384 0.3180 0.0386 1.0000 Uiso R
H141 H 0.5308 0.0026 0.4116 0.0386 1.0000 Uiso R
H143 H 0.3457 0.1580 0.3899 0.0390 1.0000 Uiso R
H151 H 0.9980 0.3782 0.2195 0.0583 1.0000 Uiso R
H161 H 1.1314 0.1340 0.1356 0.0693 1.0000 Uiso R
H171 H 1.1904 -0.1455 0.2569 0.0856 1.0000 Uiso R
H181 H 1.0961 -0.0750 0.4154 0.0906 1.0000 Uiso R
H191 H 0.9725 0.2513 0.3918 0.0728 1.0000 Uiso R
H201 H 0.7154 -0.1092 0.2773 0.0269 1.0000 Uiso R
H211 H 0.9370 -0.2132 0.1587 0.0378 1.0000 Uiso R
H221 H 1.1865 -0.4669 0.2567 0.0559 1.0000 Uiso R
H231 H 1.1348 -0.4707 0.4318 0.0608 1.0000 Uiso R
H241 H 0.8547 -0.2191 0.4414 0.0413 1.0000 Uiso R

loop_
_atom_site_aniso_label
_atom_site_aniso_U_11
_atom_site_aniso_U_22
_atom_site_aniso_U_33
_atom_site_aniso_U_23
_atom_site_aniso_U_13
_atom_site_aniso_U_12
Hf1 0.01642(10) 0.01768(10) 0.02198(10) -0.00310(6) 0.00025(6) -0.00734(7)
C1 0.026(2) 0.027(2) 0.0215(18) -0.0072(16) -0.0023(15) -0.0045(16)
C2 0.030(2) 0.029(2) 0.0213(19) -0.0005(16) -0.0033(16) -0.0019(17)
C3 0.0226(19) 0.031(2) 0.029(2) 0.0052(17) 0.0000(16) -0.0093(17)
C4 0.0200(18) 0.0155(17) 0.031(2) 0.0001(15) -0.0016(15) -0.0043(14)
C5 0.0191(17) 0.0129(16) 0.037(2) -0.0032(15) -0.0041(15) -0.0044(14)
C6 0.0198(17) 0.0225(18) 0.029(2) -0.0102(15) -0.0008(15) -0.0078(15)
C7 0.0178(17) 0.0248(18) 0.0218(17) -0.0093(15) 0.0044(13) -0.0098(15)
C8 0.0175(17) 0.0197(17) 0.0270(19) -0.0073(15) -0.0015(14) -0.0055(14)
C9 0.036(2) 0.036(2) 0.031(2) -0.0154(19) -0.0098(18) -0.008(2)
C10 0.046(3) 0.054(3) 0.023(2) -0.004(2) 0.006(2) -0.004(3)
C11 0.044(3) 0.045(3) 0.047(3) 0.016(2) 0.000(2) -0.022(3)
C12 0.036(2) 0.022(2) 0.064(3) -0.016(2) 0.001(2) -0.0166(19)
C13 0.031(2) 0.042(3) 0.032(2) -0.021(2) 0.0063(18) -0.014(2)
C14 0.0201(18) 0.031(2) 0.032(2) -0.0093(17) 0.0061(15) -0.0137(16)
C15 0.028(2) 0.029(2) 0.092(5) 0.002(3) -0.012(3) -0.020(2)
C16 0.032(3) 0.107(6) 0.055(3) -0.034(4) 0.016(2) -0.044(3)
C17 0.016(2) 0.035(3) 0.190(10) -0.045(5) -0.011(4) -0.006(2)
C18 0.046(3) 0.083(5) 0.078(5) 0.045(4) -0.038(3) -0.050(4)
C19 0.035(3) 0.109(6) 0.063(4) -0.053(4) 0.010(3) -0.043(3)
C20 0.0198(18) 0.0217(18) 0.0287(19) -0.0049(15) 0.0009(15) -0.0090(15)
C21 0.036(2) 0.026(2) 0.052(3) -0.019(2) 0.013(2) -0.0173(19)
C22 0.028(2) 0.028(2) 0.103(5) -0.023(3) 0.005(3) -0.012(2)
C23 0.041(3) 0.025(2) 0.082(4) 0.015(3) -0.028(3) -0.016(2)
C24 0.039(2) 0.033(2) 0.034(2) 0.0033(19) -0.0072(19) -0.021(2)

loop_
_atom_type_symbol
_atom_type_scat_dispersion_real
_atom_type_scat_dispersion_imag
_atom_type_scat_Cromer_Mann_a1
_atom_type_scat_Cromer_Mann_b1
_atom_type_scat_Cromer_Mann_a2
_atom_type_scat_Cromer_Mann_b2
_atom_type_scat_Cromer_Mann_a3
_atom_type_scat_Cromer_Mann_b3
_atom_type_scat_Cromer_Mann_a4
_atom_type_scat_Cromer_Mann_b4
_atom_type_scat_Cromer_Mann_c
_atom_type_scat_source
Hf -0.5830 6.1852 29.1440 1.8326 15.1726 9.5999 14.7586 0.2751 4.3001 72.0290 8.5815 'International Tables Vol C 4.2.6.8 and 6.1.1.4'
C 0.0033 0.0016 2.3100 20.8439 1.0200 10.2075 1.5886 0.5687 0.8650 51.6512 0.2156 'International Tables Vol C 4.2.6.8 and 6.1.1.4'
H 0.0000 0.0000 0.4930 10.5109 0.3229 26.1257 0.1402 3.1424 0.0408 57.7998 0.0030 'International Tables Vol C 4.2.6.8 and 6.1.1.4'
Cl 0.1484 0.1585 11.4604 0.0104 7.1964 1.1662 6.2556 18.5194 1.6455 47.7784 -9.5574 'International Tables Vol C 4.2.6.8 and 6.1.1.4'

loop_
_geom_angle_atom_site_label_1
_geom_angle_atom_site_label_2
_geom_angle_atom_site_label_3
_geom_angle
_geom_angle_publ_flag
C1 Hf1 C2 31.56(15) yes
C1 Hf1 C3 56.16(15) yes
C2 Hf1 C3 32.69(16) yes
C1 Hf1 C4 58.26(14) yes
C2 Hf1 C4 55.78(15) yes
C3 Hf1 C4 35.75(15) yes
C1 Hf1 C5 90.04(13) yes
C2 Hf1 C5 91.27(14) yes
C3 Hf1 C5 65.47(15) yes
C4 Hf1 C5 35.71(14) yes
C1 Hf1 C6 89.46(13) yes
C2 Hf1 C6 107.08(13) yes
C3 Hf1 C6 92.05(14) yes
C4 Hf1 C6 56.57(14) yes
C5 Hf1 C6 32.86(13) yes
C1 Hf1 C7 62.76(13) yes
C2 Hf1 C7 89.21(14) yes
C3 Hf1 C7 90.92(14) yes
C4 Hf1 C7 59.02(14) yes
C5 Hf1 C7 56.46(13) yes
C1 Hf1 C8 33.97(13) yes
C2 Hf1 C8 54.93(14) yes
C3 Hf1 C8 59.56(14) yes
C4 Hf1 C8 37.71(14) yes
C5 Hf1 C8 59.48(13) yes
C1 Hf1 C15 137.31(19) yes
C2 Hf1 C15 106.1(2) yes
C3 Hf1 C15 83.38(18) yes
C4 Hf1 C15 97.76(16) yes
C5 Hf1 C15 84.10(17) yes
C1 Hf1 C16 123.68(17) yes
C2 Hf1 C16 95.08(19) yes
C3 Hf1 C16 88.2(2) yes
C4 Hf1 C16 117.0(2) yes
C5 Hf1 C16 115.0(2) yes
C1 Hf1 C17 132.7(2) yes
C2 Hf1 C17 115.4(3) yes
C3 Hf1 C17 118.7(3) yes
C4 Hf1 C17 148.4(2) yes
C5 Hf1 C17 133.47(18) yes
C1 Hf1 C18 159.3(3) yes
C2 Hf1 C18 146.8(2) yes
C3 Hf1 C18 136.66(17) yes
C4 Hf1 C18 142.4(3) yes
C5 Hf1 C18 109.9(3) yes
C1 Hf1 C19 166.9(2) yes
C2 Hf1 C19 138.1(2) yes
C3 Hf1 C19 111.0(2) yes
C4 Hf1 C19 110.4(2) yes
C5 Hf1 C19 81.41(19) yes
C1 Hf1 C20 76.85(14) yes
C2 Hf1 C20 98.35(15) yes
C3 Hf1 C20 130.63(15) yes
C4 Hf1 C20 128.26(14) yes
C5 Hf1 C20 134.43(13) yes
C6 Hf1 C7 32.17(12) yes
C6 Hf1 C8 55.90(13) yes
C7 Hf1 C8 34.72(13) yes
C6 Hf1 C15 106.54(18) yes
C7 Hf1 C15 138.30(18) yes
C8 Hf1 C15 135.46(16) yes
C6 Hf1 C16 138.50(18) yes
C7 Hf1 C16 170.59(19) yes
C8 Hf1 C16 147.2(2) yes
C15 Hf1 C16 32.3(2) yes
C6 Hf1 C17 136.4(3) yes
C7 Hf1 C17 150.4(3) yes
C8 Hf1 C17 166.4(2) yes
C15 Hf1 C17 53.13(19) yes
C16 Hf1 C17 31.7(3) yes
C6 Hf1 C18 104.3(3) yes
C7 Hf1 C18 123.7(2) yes
C8 Hf1 C18 158.3(2) yes
C15 Hf1 C18 53.64(19) yes
C16 Hf1 C18 53.2(2) yes
C6 Hf1 C19 88.66(16) yes
C7 Hf1 C19 118.82(16) yes
C8 Hf1 C19 140.51(19) yes
C15 Hf1 C19 32.3(2) yes
C16 Hf1 C19 53.2(2) yes
C6 Hf1 C20 102.61(13) yes
C7 Hf1 C20 79.12(13) yes
C8 Hf1 C20 90.60(14) yes
C15 Hf1 C20 133.83(15) yes
C16 Hf1 C20 108.4(2) yes
C17 Hf1 C18 32.1(3) yes
C17 Hf1 C19 53.0(2) yes
C18 Hf1 C19 32.3(3) yes
C17 Hf1 C20 81.13(18) yes
C18 Hf1 C20 85.0(2) yes
C19 Hf1 C20 116.2(2) yes
Hf1 C1 C2 76.2(3) yes
Hf1 C1 C8 62.2(2) yes
C2 C1 C8 106.1(4) yes
Hf1 C1 C9 131.9(3) yes
C2 C1 C9 126.1(4) yes
C8 C1 C9 127.3(4) yes
C1 C2 Hf1 72.2(2) yes
C1 C2 C3 111.7(4) yes
Hf1 C2 C3 66.2(2) yes
C1 C2 C10 124.0(5) yes
Hf1 C2 C10 132.2(3) yes
C3 C2 C10 124.1(5) yes
Hf1 C3 C2 81.1(3) yes
Hf1 C3 C4 65.4(2) yes
C2 C3 C4 106.2(4) yes
Hf1 C3 C11 128.5(3) yes
C2 C3 C11 125.2(5) yes
C4 C3 C11 127.3(5) yes
C3 C4 Hf1 78.9(2) yes
C3 C4 C5 131.0(4) yes
Hf1 C4 C5 79.7(2) yes
C3 C4 C8 107.3(4) yes
Hf1 C4 C8 72.5(2) yes
C5 C4 C8 107.5(3) yes
Hf1 C5 C4 64.6(2) yes
Hf1 C5 C6 79.1(2) yes
C4 C5 C6 106.6(3) yes
Hf1 C5 C12 130.2(3) yes
C4 C5 C12 126.9(4) yes
C6 C5 C12 125.4(4) yes
C5 C6 Hf1 68.1(2) yes
C5 C6 C7 111.1(4) yes
Hf1 C6 C7 70.9(2) yes
C5 C6 C13 125.5(4) yes
Hf1 C6 C13 129.7(3) yes
C7 C6 C13 123.5(4) yes
Hf1 C7 C6 76.9(2) yes
Hf1 C7 C8 63.9(2) yes
C6 C7 C8 106.9(3) yes
Hf1 C7 C14 131.2(3) yes
C6 C7 C14 123.9(4) yes
C8 C7 C14 128.6(4) yes
C4 C8 C7 108.0(3) yes
C4 C8 C1 108.5(4) yes
C7 C8 C1 132.5(4) yes
C4 C8 Hf1 69.7(2) yes
C7 C8 Hf1 81.4(2) yes
C1 C8 Hf1 83.8(2) yes
C1 C9 H91 111.5 no
C1 C9 H93 112.3 no
H91 C9 H93 108.2 no
C1 C9 H92 110.3 no
H91 C9 H92 107.0 no
H93 C9 H92 107.3 no
C2 C10 H101 110.3 no
C2 C10 H103 113.1 no
H101 C10 H103 106.9 no
C2 C10 H102 110.9 no
H101 C10 H102 106.9 no
H103 C10 H102 108.3 no
C3 C11 H111 111.4 no
C3 C11 H112 109.3 no
H111 C11 H112 108.9 no
C3 C11 H113 109.3 no
H111 C11 H113 110.1 no
H112 C11 H113 107.8 no
C5 C12 H121 109.3 no
C5 C12 H122 109.5 no
H121 C12 H122 109.5 no
C5 C12 H123 110.3 no
H121 C12 H123 109.0 no
H122 C12 H123 109.3 no
C6 C13 H131 109.8 no
C6 C13 H132 111.1 no
H131 C13 H132 108.8 no
C6 C13 H133 110.6 no
H131 C13 H133 107.7 no
H132 C13 H133 108.8 no
C7 C14 H142 110.3 no
C7 C14 H141 111.2 no
H142 C14 H141 108.1 no
C7 C14 H143 111.0 no
H142 C14 H143 109.2 no
H141 C14 H143 106.9 no
Hf1 C15 C16 74.7(3) yes
Hf1 C15 C19 74.4(3) yes
C16 C15 C19 107.6(6) yes
Hf1 C15 H151 121.6 no
C16 C15 H151 127.2 no
C19 C15 H151 124.9 no
Hf1 C16 C15 72.9(3) yes
Hf1 C16 C17 74.0(3) yes
C15 C16 C17 108.0(6) yes
Hf1 C16 H161 120.4 no
C15 C16 H161 123.6 no
C17 C16 H161 128.4 no
Hf1 C17 C16 74.3(3) yes
Hf1 C17 C18 73.7(3) yes
C16 C17 C18 109.0(6) yes
Hf1 C17 H171 120.7 no
C16 C17 H171 123.5 no
C18 C17 H171 127.4 no
Hf1 C18 C17 74.2(3) yes
Hf1 C18 C19 73.9(3) yes
C17 C18 C19 107.2(6) yes
Hf1 C18 H181 122.8 no
C17 C18 H181 125.2 no
C19 C18 H181 127.3 no
Hf1 C19 C18 73.8(3) yes
Hf1 C19 C15 73.3(3) yes
C18 C19 C15 108.2(6) yes
Hf1 C19 H191 119.4 no
C18 C19 H191 125.0 no
C15 C19 H191 126.7 no
Hf1 C20 C21 107.9(3) yes
Hf1 C20 C24 114.3(3) yes
C21 C20 C24 105.3(4) yes
Hf1 C20 H201 97.0 no
C21 C20 H201 116.7 no
C24 C20 H201 115.7 no
C20 C21 C22 108.8(5) yes
C20 C21 H211 124.4 no
C22 C21 H211 126.8 no
C21 C22 C23 108.2(5) yes
C21 C22 H221 125.6 no
C23 C22 H221 126.2 no
C22 C23 C24 109.0(5) yes
C22 C23 H231 125.5 no
C24 C23 H231 125.5 no
C20 C24 C23 108.5(5) yes
C20 C24 H241 125.3 no
C23 C24 H241 126.2 no

loop_
_geom_bond_atom_site_label_1
_geom_bond_atom_site_label_2
_geom_bond_distance
_geom_bond_publ_flag
Hf1 C1 2.561(4) yes
Hf1 C2 2.612(4) yes
Hf1 C3 2.419(4) yes
Hf1 C4 2.241(4) yes
Hf1 C5 2.441(4) yes
Hf1 C6 2.584(4) yes
Hf1 C7 2.508(4) yes
Hf1 C8 2.279(4) yes
Hf1 C15 2.465(5) yes
Hf1 C16 2.487(5) yes
Hf1 C17 2.484(5) yes
Hf1 C18 2.477(5) yes
Hf1 C19 2.478(5) yes
Hf1 C20 2.441(4) yes
C1 C2 1.408(7) yes
C1 C8 1.439(5) yes
C1 C9 1.498(6) yes
C2 C3 1.428(7) yes
C2 C10 1.512(6) yes
C3 C4 1.440(6) yes
C3 C11 1.513(6) yes
C4 C5 1.448(6) yes
C4 C8 1.461(5) yes
C5 C6 1.428(6) yes
C5 C12 1.500(5) yes
C6 C7 1.412(5) yes
C6 C13 1.502(6) yes
C7 C8 1.445(5) yes
C7 C14 1.500(5) yes
C9 H91 0.982 no
C9 H93 0.957 no
C9 H92 0.954 no
C10 H101 0.946 no
C10 H103 0.953 no
C10 H102 0.960 no
C11 H111 0.956 no
C11 H112 0.959 no
C11 H113 0.955 no
C12 H121 0.963 no
C12 H122 0.950 no
C12 H123 0.971 no
C13 H131 0.972 no
C13 H132 0.958 no
C13 H133 0.953 no
C14 H142 0.954 no
C14 H141 0.965 no
C14 H143 0.968 no
C15 C16 1.378(9) yes
C15 C19 1.375(9) yes
C15 H151 0.962 no
C16 C17 1.359(11) yes
C16 H161 0.981 no
C17 C18 1.373(12) yes
C17 H171 0.962 no
C18 C19 1.377(11) yes
C18 H181 0.950 no
C19 H191 0.968 no
C20 C21 1.450(6) yes
C20 C24 1.439(6) yes
C20 H201 0.957 no
C21 C22 1.357(8) yes
C21 H211 0.944 no
C22 C23 1.428(10) yes
C22 H221 0.936 no
C23 C24 1.360(8) yes
C23 H231 0.945 no
C24 H241 0.934 no
